data_1507826
loop_
_publ_author_name
'Hashiguchi, Masahiko'
'Obata, Naoki'
'Maruyama, Masashi'
'Yeo, Kee Sheng'
'Ueno, Takao'
'Ikebe, Tomohiko'
'Takahashi, Isao'
'Matsuo, Yutaka'

_publ_section_title
;
 FeCl3-mediated synthesis of fullerenyl esters as low-LUMO acceptors for
 organic photovoltaic devices.
;
_journal_issue 13
_journal_name_full 'Organic letters'
_journal_page_first 3276
_journal_page_last 3279
_journal_paper_doi 10.1021/ol301186u
_journal_volume 14
_journal_year 2012
_chemical_formula_sum 'C69.5 H10 O3 S'
_chemical_formula_weight 924.89
_chemical_name_systematic
;
 ?
;
_space_group_IT_number 4
_symmetry_cell_setting monoclinic
_symmetry_space_group_name_Hall 'P 2yb'
_symmetry_space_group_name_H-M 'P 1 21 1'
_atom_sites_solution_hydrogens geom
_atom_sites_solution_primary direct
_atom_sites_solution_secondary difmap
_audit_creation_method SHELXL-97
_cell_angle_alpha 90.00
_cell_angle_beta 107.043(2)
_cell_angle_gamma 90.00
_cell_formula_units_Z 4
_cell_length_a 10.2075(13)
_cell_length_b 30.954(4)
_cell_length_c 11.9650(16)
_cell_measurement_temperature 93(2)
_cell_volume 3614.5(8)
_computing_structure_refinement 'SHELXL-97 (Sheldrick, 1997)'
_diffrn_ambient_temperature 93(2)
_diffrn_measured_fraction_theta_full 0.999
_diffrn_measured_fraction_theta_max 0.999
_diffrn_measurement_device_type CCD
_diffrn_radiation_monochromator graphite
_diffrn_radiation_source 'fine-focus sealed tube'
_diffrn_radiation_type MoK\a
_diffrn_radiation_wavelength 0.71073
_diffrn_reflns_av_R_equivalents 0.0476
_diffrn_reflns_av_sigmaI/netI 0.0579
_diffrn_reflns_limit_h_max 12
_diffrn_reflns_limit_h_min -12
_diffrn_reflns_limit_k_max 36
_diffrn_reflns_limit_k_min -36
_diffrn_reflns_limit_l_max 14
_diffrn_reflns_limit_l_min -14
_diffrn_reflns_number 34969
_diffrn_reflns_theta_full 25.03
_diffrn_reflns_theta_max 25.03
_diffrn_reflns_theta_min 2.09
_exptl_absorpt_coefficient_mu 0.159
_exptl_absorpt_correction_T_max 0.9968
_exptl_absorpt_correction_T_min 0.9812
_exptl_absorpt_correction_type empirical
_exptl_crystal_colour black
_exptl_crystal_density_diffrn 1.700
_exptl_crystal_density_method 'not measured'
_exptl_crystal_description plate
_exptl_crystal_F_000 1864
_exptl_crystal_size_max 0.125
_exptl_crystal_size_mid 0.044
_exptl_crystal_size_min 0.025
_refine_diff_density_max 1.475
_refine_diff_density_min -1.018
_refine_diff_density_rms 0.138
_refine_ls_abs_structure_details 'Flack H D (1983), Acta Cryst. A39, 876-881'
_refine_ls_abs_structure_Flack 0.4(2)
_refine_ls_extinction_coef 0.0019(8)
_refine_ls_extinction_expression Fc^*^=kFc[1+0.001xFc^2^\l^3^/sin(2\q)]^-1/4^
_refine_ls_extinction_method SHELXL
_refine_ls_goodness_of_fit_ref 1.015
_refine_ls_hydrogen_treatment mixed
_refine_ls_matrix_type full
_refine_ls_number_parameters 1381
_refine_ls_number_reflns 12745
_refine_ls_number_restraints 1846
_refine_ls_restrained_S_all 1.143
_refine_ls_R_factor_all 0.1370
_refine_ls_R_factor_gt 0.1163
_refine_ls_shift/su_max 0.196
_refine_ls_shift/su_mean 0.010
_refine_ls_structure_factor_coef Fsqd
_refine_ls_weighting_details 'calc w=1/[\s^2^(Fo^2^)+(0.1475P)^2^+32.1336P] where P=(Fo^2^+2Fc^2^)/3'
_refine_ls_weighting_scheme calc
_refine_ls_wR_factor_gt 0.2896
_refine_ls_wR_factor_ref 0.3091
_reflns_number_gt 10354
_reflns_number_total 12745
_reflns_threshold_expression >2sigma(I)
_cod_data_source_file ol301186u_si_001.cif
_cod_data_source_block compound2a
_cod_depositor_comments
;
The following automatic conversions were performed:

'_symmetry_cell_setting' value 'Monoclinic' changed to 'monoclinic'
according to /home/saulius/struct/CIF-dictionaries/cif_core.dic
dictionary named 'cif_core.dic' version 2.4.1 from 2010-06-29.

Automatic conversion script
Id: cif_fix_values 1891 2012-01-12 08:04:46Z andrius 

 Adding full bibliography for 1507826--1507828.cif.
;
_cod_original_sg_symbol_H-M 'P 21'
_cod_original_formula_sum 'C69.50 H10 O3 S'
_cod_database_code 1507826

loop_
_symmetry_equiv_pos_as_xyz
'x, y, z'
'-x, y+1/2, -z'

loop_
_atom_site_label
_atom_site_type_symbol
_atom_site_fract_x
_atom_site_fract_y
_atom_site_fract_z
_atom_site_U_iso_or_equiv
_atom_site_adp_type
_atom_site_occupancy
_atom_site_symmetry_multiplicity
_atom_site_calc_flag
_atom_site_refinement_flags
_atom_site_disorder_assembly
_atom_site_disorder_group
C1A C 0.4814(10) 0.3739(3) 0.0418(9) 0.0407(17) Uani 1 1 d DU . .
C2A C 0.3911(11) 0.3490(3) 0.0851(9) 0.0432(17) Uani 1 1 d DU A .
C3A C 0.3762(13) 0.3567(4) 0.2096(9) 0.0495(19) Uani 1 1 d DU . .
C4A C 0.4670(12) 0.3929(3) 0.2752(9) 0.0409(18) Uani 1 1 d DU A .
C5A C 0.5528(11) 0.4145(4) 0.2345(9) 0.0406(18) Uani 1 1 d DU . .
C6A C 0.5730(11) 0.4068(4) 0.1152(10) 0.0481(19) Uani 1 1 d DU A .
C7A C 0.5821(11) 0.4482(4) 0.0672(10) 0.0446(19) Uani 1 1 d DU . .
C8A C 0.5197(10) 0.4589(4) -0.0493(9) 0.0417(18) Uani 1 1 d DU A .
C9A C 0.4269(10) 0.4285(4) -0.1257(9) 0.0373(18) Uani 1 1 d DU . .
C10A C 0.4065(9) 0.3895(3) -0.0799(8) 0.0297(16) Uani 1 1 d DU A .
C11A C 0.2703(9) 0.3706(3) -0.1090(7) 0.0245(16) Uani 1 1 d DU . .
C12A C 0.2516(10) 0.3502(3) -0.0065(8) 0.0310(16) Uani 1 1 d DU A .
C13A C 0.1314(11) 0.3513(3) 0.0154(8) 0.0336(17) Uani 1 1 d DU . .
C14A C 0.1218(13) 0.3589(4) 0.1343(9) 0.0434(18) Uani 1 1 d DU A .
C15A C 0.2468(13) 0.3638(3) 0.2244(9) 0.0450(19) Uani 1 1 d DU A .
C16A C 0.2562(13) 0.3955(3) 0.3130(9) 0.0416(18) Uani 1 1 d DU . .
C17A C 0.3911(12) 0.4138(3) 0.3428(9) 0.0364(18) Uani 1 1 d DU A .
C18A C 0.4123(10) 0.4572(3) 0.3693(8) 0.0291(16) Uani 1 1 d DU . .
C19A C 0.5053(9) 0.4817(3) 0.3245(8) 0.0286(17) Uani 1 1 d DU A .
C20A C 0.5760(10) 0.4607(4) 0.2571(9) 0.0372(18) Uani 1 1 d DU A .
C21A C 0.5911(11) 0.4843(4) 0.1512(10) 0.044(2) Uani 1 1 d DU A .
C22A C 0.5386(11) 0.5228(4) 0.1241(9) 0.0388(18) Uani 1 1 d DU . .
C23A C 0.4691(12) 0.5348(4) 0.0009(9) 0.0424(19) Uani 1 1 d DU A .
C24A C 0.4637(12) 0.5010(4) -0.0832(10) 0.0420(19) Uani 1 1 d DU . .
C25A C 0.3349(11) 0.4971(4) -0.1771(10) 0.0403(19) Uani 1 1 d DU A .
C26A C 0.3149(9) 0.4509(3) -0.2023(8) 0.0264(16) Uani 1 1 d DU A .
C27A C 0.1848(9) 0.4338(3) -0.2325(8) 0.0208(15) Uani 1 1 d DU . .
C28A C 0.1592(8) 0.3933(3) -0.1845(7) 0.0172(15) Uani 1 1 d DU A .
C29A C 0.0291(8) 0.3949(3) -0.1613(7) 0.0182(15) Uani 1 1 d DU . .
C30A C 0.0139(10) 0.3743(3) -0.0615(8) 0.0299(17) Uani 1 1 d DU A .
C31A C -0.0582(11) 0.3959(3) 0.0093(9) 0.0368(18) Uani 1 1 d DU . .
C32A C 0.0072(12) 0.3859(4) 0.1291(9) 0.0428(19) Uani 1 1 d DU A .
C33A C 0.0188(12) 0.4157(4) 0.2168(10) 0.0434(19) Uani 1 1 d DU . .
C34A C 0.1430(12) 0.4211(4) 0.3099(9) 0.0406(18) Uani 1 1 d DU A .
C35A C 0.1632(10) 0.4675(3) 0.3364(8) 0.0309(17) Uani 1 1 d DU . .
C36A C 0.2949(9) 0.4847(3) 0.3649(8) 0.0250(16) Uani 1 1 d DU A .
C37A C 0.3171(9) 0.5263(3) 0.3180(8) 0.0219(15) Uani 1 1 d DU . .
C38A C 0.4485(9) 0.5244(3) 0.2929(8) 0.0258(16) Uani 1 1 d DU A .
C39A C 0.4635(10) 0.5445(3) 0.1959(8) 0.0300(17) Uani 1 1 d DU A .
C40A C 0.3527(11) 0.5674(3) 0.1179(8) 0.0331(17) Uani 1 1 d DU . .
C41A C 0.3528(12) 0.5613(4) -0.0021(9) 0.0404(18) Uani 1 1 d DU A .
C42A C 0.2334(13) 0.5556(4) -0.0913(9) 0.0440(19) Uani 1 1 d DU . .
C43A C 0.2252(12) 0.5241(3) -0.1818(9) 0.0390(18) Uani 1 1 d DU A .
C44A C 0.0880(11) 0.5056(3) -0.2122(8) 0.0320(17) Uani 1 1 d DU . .
C45A C 0.0697(9) 0.4618(3) -0.2372(8) 0.0239(16) Uani 1 1 d DU A .
C46A C -0.0274(9) 0.4380(3) -0.1932(8) 0.0225(15) Uani 1 1 d DU A .
C47A C -0.0982(10) 0.4577(3) -0.1259(9) 0.0331(17) Uani 1 1 d DU . .
C48A C -0.1129(10) 0.4366(3) -0.0215(9) 0.0353(17) Uani 1 1 d DU A .
C49A C -0.1051(10) 0.4695(4) 0.0661(9) 0.0386(18) Uani 1 1 d DU . .
C50A C -0.0371(11) 0.4587(4) 0.1876(9) 0.0415(18) Uani 1 1 d DU A .
C51A C 0.0509(11) 0.4907(3) 0.2570(9) 0.0362(18) Uani 1 1 d DU A .
C52A C 0.0745(10) 0.5302(3) 0.2121(9) 0.0336(17) Uani 1 1 d DU . .
C53A C 0.2112(9) 0.5485(3) 0.2422(8) 0.0258(16) Uani 1 1 d DU A .
C54A C 0.2267(10) 0.5694(3) 0.1412(8) 0.0292(16) Uani 1 1 d DU A .
C55A C 0.1005(11) 0.5641(3) 0.0464(9) 0.0388(18) Uani 1 1 d DU . .
C56A C 0.1044(12) 0.5582(3) -0.0672(9) 0.0395(18) Uani 1 1 d DU A .
C57A C 0.0110(11) 0.5267(3) -0.1408(9) 0.0353(17) Uani 1 1 d DU A .
C58A C -0.0773(11) 0.5031(3) -0.0999(9) 0.0380(18) Uani 1 1 d DU A .
C59A C -0.0821(11) 0.5095(4) 0.0195(9) 0.0396(18) Uani 1 1 d DU A .
C60A C 0.0080(10) 0.5408(3) 0.0915(9) 0.0376(18) Uani 1 1 d DU A .
C61A C 0.7931(11) 0.2938(3) -0.0207(10) 0.029(2) Uani 1 1 d U . .
H61A H 0.8585 0.2865 -0.0636 0.044 Uiso 1 1 calc R . .
H61B H 0.8408 0.3089 0.0516 0.044 Uiso 1 1 calc R . .
H61C H 0.7210 0.3124 -0.0692 0.044 Uiso 1 1 calc R . .
C62A C 0.7305(9) 0.2534(3) 0.0082(8) 0.0192(16) Uani 1 1 d U . .
C63A C 0.7661(9) 0.2139(3) -0.0265(8) 0.0203(17) Uani 1 1 d U . .
H63A H 0.8314 0.2129 -0.0690 0.024 Uiso 1 1 calc R . .
C64A C 0.7113(10) 0.1763(3) -0.0023(8) 0.0218(17) Uani 1 1 d U . .
H64A H 0.7407 0.1497 -0.0260 0.026 Uiso 1 1 calc R . .
C65A C 0.6135(9) 0.1764(3) 0.0562(8) 0.0185(16) Uani 1 1 d U . .
H65A H 0.5748 0.1500 0.0712 0.022 Uiso 1 1 calc R . .
C66A C 0.5709(9) 0.2155(3) 0.0938(7) 0.0165(15) Uani 1 1 d U . .
C67A C 0.4658(10) 0.2154(3) 0.1601(8) 0.0230(19) Uani 1 1 d U . .
H67A H 0.4478 0.2452 0.1794 0.035 Uiso 1 1 calc R . .
H67B H 0.5007 0.1987 0.2323 0.035 Uiso 1 1 calc R . .
H67C H 0.3806 0.2024 0.1117 0.035 Uiso 1 1 calc R . .
C68A C 0.6303(8) 0.2541(3) 0.0693(7) 0.0143(14) Uani 1 1 d U A .
C69A C 0.5904(9) 0.2965(3) 0.1081(8) 0.0211(15) Uani 1 1 d U . .
C1B C -0.0235(12) 0.3129(3) 0.5389(9) 0.0499(18) Uani 1 1 d DU . .
C2B C -0.1150(12) 0.2895(3) 0.5832(10) 0.0489(18) Uani 1 1 d DU B .
C3B C -0.2066(12) 0.2506(4) 0.5173(10) 0.052(2) Uani 1 1 d DU . .
C4B C -0.1943(13) 0.2450(4) 0.3959(10) 0.047(2) Uani 1 1 d DU B .
C5B C -0.1135(12) 0.2674(3) 0.3534(9) 0.0438(18) Uani 1 1 d DU . .
C6B C -0.0301(14) 0.3063(4) 0.4145(10) 0.055(2) Uani 1 1 d DU B .
C7B C 0.1011(13) 0.2985(4) 0.3994(10) 0.051(2) Uani 1 1 d DU . .
C8B C 0.2289(14) 0.3026(4) 0.4859(10) 0.055(2) Uani 1 1 d DU B .
C9B C 0.2376(13) 0.3094(4) 0.6073(10) 0.047(2) Uani 1 1 d DU . .
C10B C 0.1169(11) 0.3118(3) 0.6322(9) 0.0397(18) Uani 1 1 d DU B .
C11B C 0.0966(10) 0.2907(3) 0.7325(8) 0.0287(17) Uani 1 1 d DU . .
C12B C -0.0408(10) 0.2730(4) 0.7044(9) 0.0388(18) Uani 1 1 d DU B .
C13B C -0.0632(11) 0.2353(4) 0.7486(10) 0.0449(19) Uani 1 1 d DU . .
C14B C -0.1524(12) 0.2003(4) 0.6821(11) 0.055(2) Uani 1 1 d DU B .
C15B C -0.2165(12) 0.2118(4) 0.5649(11) 0.052(2) Uani 1 1 d DU B .
C16B C -0.2287(12) 0.1805(4) 0.4743(10) 0.047(2) Uani 1 1 d DU . .
C17B C -0.2147(11) 0.2005(4) 0.3697(10) 0.0434(19) Uani 1 1 d DU B .
C18B C -0.1438(10) 0.1801(3) 0.3011(9) 0.0323(17) Uani 1 1 d DU . .
C19B C -0.0468(11) 0.2029(3) 0.2571(9) 0.0351(18) Uani 1 1 d DU B .
C20B C -0.0308(12) 0.2466(3) 0.2837(9) 0.0409(19) Uani 1 1 d DU B .
C21B C 0.1123(14) 0.2643(4) 0.3139(10) 0.052(2) Uani 1 1 d DU B .
C22B C 0.2156(13) 0.2384(4) 0.3157(10) 0.048(2) Uani 1 1 d DU . .
C23B C 0.3479(13) 0.2418(4) 0.4096(10) 0.053(2) Uani 1 1 d DU B .
C24B C 0.3473(13) 0.2765(4) 0.4912(10) 0.0488(19) Uani 1 1 d DU . .
C25B C 0.4211(12) 0.2644(4) 0.6133(10) 0.046(2) Uani 1 1 d DU B .
C26B C 0.3494(10) 0.2862(3) 0.6849(8) 0.0324(17) Uani 1 1 d DU B .
C27B C 0.3343(9) 0.2666(3) 0.7847(8) 0.0240(16) Uani 1 1 d DU . .
C28B C 0.2054(9) 0.2687(3) 0.8092(7) 0.0199(15) Uani 1 1 d DU B .
C29B C 0.1791(9) 0.2279(3) 0.8581(8) 0.0234(16) Uani 1 1 d DU . .
C30B C 0.0479(11) 0.2111(4) 0.8283(9) 0.0385(18) Uani 1 1 d DU B .
C31B C 0.0273(12) 0.1650(4) 0.8040(10) 0.0468(19) Uani 1 1 d DU . .
C32B C -0.0953(14) 0.1594(4) 0.7131(11) 0.057(2) Uani 1 1 d DU B .
C33B C -0.1121(13) 0.1296(4) 0.6245(10) 0.053(2) Uani 1 1 d DU . .
C34B C -0.1794(11) 0.1389(4) 0.5046(10) 0.0445(19) Uani 1 1 d DU B .
C35B C -0.1050(11) 0.1175(4) 0.4341(9) 0.0376(19) Uani 1 1 d DU . .
C36B C -0.0884(9) 0.1369(3) 0.3333(8) 0.0216(15) Uani 1 1 d DU B .
C37B C 0.0411(9) 0.1343(3) 0.3086(7) 0.0202(15) Uani 1 1 d DU . .
C38B C 0.0681(10) 0.1755(3) 0.2610(8) 0.0289(17) Uani 1 1 d DU B .
C39B C 0.1996(11) 0.1911(4) 0.2912(9) 0.0409(19) Uani 1 1 d DU B .
C40B C 0.3111(11) 0.1678(4) 0.3688(10) 0.0444(19) Uani 1 1 d DU . .
C41B C 0.4030(12) 0.1994(4) 0.4436(10) 0.053(2) Uani 1 1 d DU B .
C42B C 0.4657(12) 0.1911(4) 0.5595(10) 0.052(2) Uani 1 1 d DU . .
C43B C 0.4782(11) 0.2245(4) 0.6473(10) 0.0448(19) Uani 1 1 d DU B .
C44B C 0.4610(11) 0.2023(4) 0.7511(9) 0.0389(19) Uani 1 1 d DU . .
C45B C 0.3899(9) 0.2239(3) 0.8185(8) 0.0255(16) Uani 1 1 d DU B .
C46B C 0.2938(10) 0.2003(3) 0.8627(8) 0.0270(16) Uani 1 1 d DU B .
C47B C 0.2743(12) 0.1572(3) 0.8391(9) 0.0393(19) Uani 1 1 d DU . .
C48B C 0.1372(13) 0.1391(4) 0.8095(10) 0.047(2) Uani 1 1 d DU B .
C49B C 0.1303(13) 0.1062(4) 0.7220(10) 0.049(2) Uani 1 1 d DU . .
C50B C 0.0011(12) 0.1015(4) 0.6293(9) 0.049(2) Uani 1 1 d DU B .
C51B C 0.0074(11) 0.0937(3) 0.5132(9) 0.0403(18) Uani 1 1 d DU B .
C52B C 0.1299(11) 0.0914(3) 0.4871(9) 0.0378(18) Uani 1 1 d DU . .
C53B C 0.1493(9) 0.1121(3) 0.3850(8) 0.0284(16) Uani 1 1 d DU B .
C54B C 0.2861(10) 0.1286(3) 0.4149(9) 0.0375(18) Uani 1 1 d DU B .
C55B C 0.3540(11) 0.1202(4) 0.5372(10) 0.0447(19) Uani 1 1 d DU . .
C56B C 0.4414(11) 0.1502(4) 0.6052(10) 0.048(2) Uani 1 1 d DU B .
C57B C 0.4357(11) 0.1565(4) 0.7263(10) 0.0444(19) Uani 1 1 d DU B .
C58B C 0.3477(12) 0.1351(4) 0.7687(10) 0.0456(19) Uani 1 1 d DU B .
C59B C 0.2539(13) 0.1045(4) 0.6957(9) 0.047(2) Uani 1 1 d DU B .
C60B C 0.2584(11) 0.0961(4) 0.5799(9) 0.0448(19) Uani 1 1 d DU B .
C61B C -0.0998(10) 0.4475(4) 0.4665(9) 0.026(2) Uani 1 1 d U . .
H61D H -0.0832 0.4178 0.4457 0.039 Uiso 1 1 calc R . .
H61E H -0.0141 0.4599 0.5161 0.039 Uiso 1 1 calc R . .
H61F H -0.1330 0.4648 0.3952 0.039 Uiso 1 1 calc R . .
C62B C -0.2044(9) 0.4475(3) 0.5310(7) 0.0152(15) Uani 1 1 d U . .
C63B C -0.2452(9) 0.4863(3) 0.5711(7) 0.0194(16) Uani 1 1 d U . .
H63B H -0.2043 0.5126 0.5575 0.023 Uiso 1 1 calc R . .
C64B C -0.3425(9) 0.4874(3) 0.6293(8) 0.0187(16) Uani 1 1 d U . .
H64B H -0.3702 0.5141 0.6539 0.022 Uiso 1 1 calc R . .
C65B C -0.4001(9) 0.4491(3) 0.6521(8) 0.0216(17) Uani 1 1 d U . .
H65B H -0.4666 0.4501 0.6934 0.026 Uiso 1 1 calc R . .
C66B C -0.3636(9) 0.4089(3) 0.6161(8) 0.0173(16) Uani 1 1 d U . .
C67B C -0.4278(12) 0.3677(4) 0.6417(11) 0.037(2) Uani 1 1 d U . .
H67D H -0.3896 0.3431 0.6102 0.055 Uiso 1 1 calc R . .
H67E H -0.5271 0.3689 0.6052 0.055 Uiso 1 1 calc R . .
H67F H -0.4085 0.3643 0.7265 0.055 Uiso 1 1 calc R . .
C68B C -0.2640(8) 0.4097(3) 0.5558(7) 0.0141(14) Uani 1 1 d U B .
C69B C -0.2216(10) 0.3671(3) 0.5157(8) 0.0227(16) Uani 1 1 d U . .
C1S C 0.5864(9) 0.5953(3) 0.7995(8) 0.0235(17) Uani 1 1 d U . .
O1A O 0.5413(14) 0.3247(4) 0.0255(12) 0.029(3) Uani 0.482(9) 1 d PDU A 1
O2A O 0.5804(13) 0.3001(4) 0.2122(11) 0.021(3) Uani 0.482(9) 1 d PU A 1
O3A O 0.7121(13) 0.3769(5) 0.1651(12) 0.034(3) Uani 0.482(9) 1 d PDU A 1
O1B O 0.4603(11) 0.3053(3) 0.0600(10) 0.017(2) Uani 0.518(9) 1 d PDU A 2
O2B O 0.6705(11) 0.3236(4) 0.1636(10) 0.016(2) Uani 0.518(9) 1 d PU A 2
O3B O 0.4646(12) 0.3164(4) 0.2777(10) 0.017(2) Uani 0.518(9) 1 d PDU A 2
O1C O -0.0978(11) 0.3569(3) 0.5645(10) 0.021(2) Uani 0.522(10) 1 d PDU B 1
O2C O -0.3099(11) 0.3389(3) 0.4632(10) 0.015(2) Uani 0.522(10) 1 d PU B 1
O3C O -0.1044(13) 0.3458(4) 0.3454(11) 0.022(3) Uani 0.522(10) 1 d PDU B 1
O1D O -0.1689(15) 0.3404(4) 0.5973(13) 0.035(3) Uani 0.478(10) 1 d PDU B 2
O2D O -0.1999(15) 0.3636(5) 0.4108(13) 0.029(3) Uani 0.478(10) 1 d PU B 2
O3D O -0.3401(14) 0.2861(5) 0.4559(13) 0.038(3) Uani 0.478(10) 1 d PDU B 2
S1 S 0.7222(3) 0.59928(9) 0.8971(2) 0.0325(6) Uani 1 1 d U . .
S2 S 0.4477(3) 0.59098(9) 0.7021(2) 0.0329(6) Uani 1 1 d U . .

loop_
_atom_site_aniso_label
_atom_site_aniso_U_11
_atom_site_aniso_U_22
_atom_site_aniso_U_33
_atom_site_aniso_U_23
_atom_site_aniso_U_13
_atom_site_aniso_U_12
C1A 0.033(3) 0.049(3) 0.035(3) -0.019(3) 0.002(3) 0.019(3)
C2A 0.059(3) 0.028(4) 0.028(3) -0.005(3) -0.010(3) 0.009(3)
C3A 0.082(4) 0.033(4) 0.028(3) -0.005(3) 0.007(3) -0.003(3)
C4A 0.059(4) 0.027(3) 0.023(4) -0.008(3) -0.009(3) 0.019(3)
C5A 0.034(4) 0.042(3) 0.034(4) -0.021(3) -0.009(3) 0.020(3)
C6A 0.032(4) 0.065(3) 0.044(4) -0.033(3) 0.006(3) 0.002(3)
C7A 0.024(4) 0.062(3) 0.049(3) -0.026(3) 0.013(3) 0.009(3)
C8A 0.022(4) 0.067(4) 0.045(3) -0.024(3) 0.023(3) -0.014(3)
C9A 0.025(3) 0.054(3) 0.037(4) -0.020(3) 0.016(3) 0.001(3)
C10A 0.022(3) 0.038(3) 0.025(3) -0.020(3) -0.001(3) 0.015(3)
C11A 0.030(3) 0.020(3) 0.017(3) -0.014(3) -0.004(2) 0.008(3)
C12A 0.047(3) 0.012(3) 0.023(3) -0.007(3) -0.007(3) 0.004(3)
C13A 0.058(3) 0.011(3) 0.026(3) -0.004(3) 0.003(3) -0.013(3)
C14A 0.074(4) 0.025(4) 0.031(3) 0.004(3) 0.015(3) -0.021(3)
C15A 0.075(3) 0.025(4) 0.027(4) 0.006(3) 0.002(3) 0.000(3)
C16A 0.071(3) 0.030(4) 0.021(4) 0.008(3) 0.009(3) -0.007(3)
C17A 0.059(4) 0.026(3) 0.016(4) -0.002(3) -0.002(3) 0.009(3)
C18A 0.039(3) 0.026(3) 0.015(4) -0.005(3) -0.004(3) 0.008(3)
C19A 0.023(3) 0.032(3) 0.022(4) -0.012(3) -0.006(3) 0.008(3)
C20A 0.022(4) 0.047(3) 0.035(4) -0.018(3) -0.004(3) 0.011(3)
C21A 0.028(4) 0.062(3) 0.043(4) -0.020(3) 0.011(3) -0.004(3)
C22A 0.034(4) 0.049(4) 0.037(3) -0.018(3) 0.017(3) -0.021(3)
C23A 0.048(4) 0.045(4) 0.037(3) -0.011(3) 0.017(3) -0.030(3)
C24A 0.041(4) 0.055(3) 0.037(4) -0.013(3) 0.022(3) -0.030(3)
C25A 0.049(3) 0.044(3) 0.032(4) -0.007(3) 0.018(3) -0.025(3)
C26A 0.030(3) 0.040(3) 0.017(3) -0.007(3) 0.020(3) -0.012(3)
C27A 0.025(3) 0.024(3) 0.012(3) -0.004(3) 0.003(3) -0.003(2)
C28A 0.020(3) 0.017(3) 0.012(3) -0.007(3) 0.000(2) -0.001(2)
C29A 0.018(3) 0.017(3) 0.015(3) -0.008(3) 0.000(3) -0.004(3)
C30A 0.036(4) 0.027(4) 0.028(3) -0.004(3) 0.011(3) -0.013(3)
C31A 0.040(4) 0.040(3) 0.036(3) -0.012(3) 0.020(3) -0.022(3)
C32A 0.056(4) 0.044(4) 0.034(3) -0.007(3) 0.022(3) -0.032(3)
C33A 0.051(4) 0.050(3) 0.037(4) -0.009(3) 0.025(3) -0.028(3)
C34A 0.061(4) 0.041(3) 0.024(4) -0.005(3) 0.020(3) -0.020(3)
C35A 0.042(3) 0.037(3) 0.020(4) -0.006(3) 0.018(3) -0.009(3)
C36A 0.034(3) 0.023(3) 0.018(4) -0.006(3) 0.008(3) 0.000(2)
C37A 0.029(3) 0.018(3) 0.018(3) -0.007(3) 0.005(3) 0.002(3)
C38A 0.025(3) 0.027(3) 0.023(3) -0.013(3) 0.003(3) -0.004(3)
C39A 0.027(3) 0.031(4) 0.030(3) -0.013(3) 0.006(3) -0.018(3)
C40A 0.048(3) 0.018(4) 0.031(3) -0.004(3) 0.008(3) -0.016(3)
C41A 0.059(4) 0.030(4) 0.033(3) -0.002(3) 0.016(3) -0.022(3)
C42A 0.067(3) 0.030(4) 0.031(4) 0.004(3) 0.007(3) -0.012(3)
C43A 0.061(3) 0.026(4) 0.029(4) 0.005(3) 0.012(3) -0.015(3)
C44A 0.050(3) 0.020(3) 0.018(4) 0.006(3) -0.002(3) 0.003(3)
C45A 0.027(3) 0.022(3) 0.015(4) 0.000(3) -0.006(3) 0.000(3)
C46A 0.015(3) 0.025(3) 0.021(3) -0.005(3) -0.004(3) 0.005(2)
C47A 0.023(4) 0.039(3) 0.032(3) -0.011(3) -0.001(3) 0.006(3)
C48A 0.016(4) 0.052(3) 0.041(3) -0.018(3) 0.012(3) -0.010(3)
C49A 0.019(4) 0.056(3) 0.044(3) -0.024(3) 0.014(3) -0.002(3)
C50A 0.032(4) 0.061(3) 0.041(3) -0.017(3) 0.024(3) -0.016(3)
C51A 0.034(4) 0.049(3) 0.030(4) -0.015(3) 0.015(3) -0.006(3)
C52A 0.031(3) 0.036(4) 0.034(3) -0.012(3) 0.009(3) 0.010(3)
C53A 0.032(3) 0.020(3) 0.024(3) -0.010(3) 0.006(3) 0.008(3)
C54A 0.041(3) 0.012(4) 0.027(3) -0.004(3) -0.001(3) 0.005(3)
C55A 0.046(4) 0.026(4) 0.032(3) 0.000(3) -0.008(3) 0.015(3)
C56A 0.058(4) 0.018(4) 0.031(3) 0.001(3) -0.004(3) 0.008(3)
C57A 0.045(4) 0.023(3) 0.026(4) 0.001(3) -0.009(3) 0.015(3)
C58A 0.033(4) 0.037(3) 0.036(3) -0.009(3) -0.003(3) 0.017(3)
C59A 0.025(4) 0.048(3) 0.043(3) -0.017(3) 0.005(3) 0.019(3)
C60A 0.031(3) 0.037(4) 0.039(3) -0.011(3) 0.001(3) 0.019(3)
C61A 0.035(4) 0.024(3) 0.035(4) -0.003(3) 0.018(3) -0.006(3)
C62A 0.019(4) 0.020(3) 0.018(4) 0.000(3) 0.006(3) -0.004(3)
C63A 0.022(4) 0.021(3) 0.019(4) -0.004(3) 0.008(3) 0.001(3)
C64A 0.025(4) 0.018(3) 0.021(4) -0.006(3) 0.006(3) 0.003(3)
C65A 0.015(3) 0.016(3) 0.022(4) 0.000(3) 0.001(3) -0.001(3)
C66A 0.017(3) 0.018(3) 0.013(3) 0.004(3) 0.003(3) 0.001(3)
C67A 0.031(4) 0.017(4) 0.026(4) 0.007(3) 0.015(3) -0.003(3)
C68A 0.014(3) 0.016(3) 0.011(3) 0.003(2) 0.001(3) 0.000(2)
C69A 0.019(3) 0.024(3) 0.016(3) -0.004(3) -0.001(3) -0.001(2)
C1B 0.069(4) 0.028(4) 0.034(3) -0.004(3) -0.013(3) 0.013(3)
C2B 0.041(3) 0.055(3) 0.042(4) -0.021(3) 0.000(3) 0.021(3)
C3B 0.036(4) 0.067(3) 0.052(4) -0.030(3) 0.012(3) 0.008(3)
C4B 0.045(4) 0.046(3) 0.039(4) -0.019(3) -0.006(3) 0.019(3)
C5B 0.060(4) 0.029(3) 0.026(4) -0.007(3) -0.012(3) 0.022(3)
C6B 0.085(4) 0.037(4) 0.036(3) -0.007(3) 0.005(3) 0.001(3)
C7B 0.080(3) 0.026(4) 0.036(4) 0.010(3) 0.001(3) -0.005(3)
C8B 0.078(4) 0.043(5) 0.043(3) 0.005(3) 0.015(3) -0.019(3)
C9B 0.069(4) 0.033(4) 0.036(3) 0.004(3) 0.009(3) -0.011(3)
C10B 0.056(3) 0.021(4) 0.029(3) 0.001(3) -0.007(3) 0.006(3)
C11B 0.041(3) 0.017(3) 0.021(3) -0.011(3) -0.002(3) 0.012(3)
C12B 0.029(3) 0.051(4) 0.032(4) -0.018(3) 0.003(3) 0.020(3)
C13B 0.031(4) 0.066(3) 0.042(4) -0.021(3) 0.019(3) -0.002(3)
C14B 0.040(4) 0.081(4) 0.050(3) -0.023(3) 0.023(3) -0.012(3)
C15B 0.036(4) 0.068(3) 0.054(3) -0.023(3) 0.014(3) 0.007(3)
C16B 0.028(4) 0.067(3) 0.048(4) -0.025(3) 0.013(3) -0.009(3)
C17B 0.032(4) 0.050(3) 0.041(4) -0.019(3) -0.002(3) 0.012(3)
C18B 0.028(4) 0.031(3) 0.029(4) -0.013(3) -0.005(3) 0.010(3)
C19B 0.052(4) 0.028(3) 0.019(4) -0.005(3) 0.000(3) 0.006(3)
C20B 0.063(4) 0.029(3) 0.020(4) 0.002(3) -0.003(3) 0.006(3)
C21B 0.079(4) 0.042(4) 0.033(4) 0.009(3) 0.014(3) -0.010(3)
C22B 0.067(4) 0.050(3) 0.033(4) -0.003(3) 0.024(3) -0.025(3)
C23B 0.059(4) 0.065(4) 0.044(4) -0.011(3) 0.029(3) -0.033(3)
C24B 0.060(4) 0.050(4) 0.041(3) -0.005(3) 0.022(3) -0.040(3)
C25B 0.049(4) 0.054(4) 0.041(3) -0.014(3) 0.022(3) -0.023(3)
C26B 0.039(4) 0.028(4) 0.032(3) -0.011(3) 0.012(3) -0.025(3)
C27B 0.029(3) 0.021(3) 0.021(3) -0.010(3) 0.005(3) -0.009(3)
C28B 0.027(3) 0.020(3) 0.011(3) -0.003(3) 0.003(3) 0.005(3)
C29B 0.032(3) 0.025(3) 0.013(4) -0.001(3) 0.006(3) 0.000(2)
C30B 0.038(3) 0.054(3) 0.032(4) -0.007(3) 0.023(3) -0.009(3)
C31B 0.057(4) 0.055(3) 0.037(4) -0.001(3) 0.027(3) -0.027(3)
C32B 0.060(4) 0.069(4) 0.047(4) -0.011(3) 0.025(3) -0.022(3)
C33B 0.056(4) 0.063(4) 0.047(3) -0.008(3) 0.025(3) -0.032(3)
C34B 0.038(4) 0.055(4) 0.047(3) -0.017(3) 0.022(3) -0.023(3)
C35B 0.036(4) 0.038(4) 0.042(3) -0.007(3) 0.016(3) -0.015(3)
C36B 0.017(3) 0.021(3) 0.019(3) -0.015(3) 0.005(3) -0.008(3)
C37B 0.024(3) 0.018(3) 0.016(3) -0.015(3) 0.003(3) -0.001(2)
C38B 0.041(3) 0.028(3) 0.018(4) -0.005(3) 0.009(3) -0.004(3)
C39B 0.051(3) 0.048(3) 0.031(4) -0.009(3) 0.024(3) -0.017(3)
C40B 0.035(4) 0.062(3) 0.046(4) -0.021(3) 0.027(3) -0.004(3)
C41B 0.041(4) 0.077(4) 0.050(3) -0.024(3) 0.028(3) -0.014(3)
C42B 0.034(4) 0.070(4) 0.056(3) -0.026(3) 0.019(3) 0.000(4)
C43B 0.025(4) 0.064(3) 0.047(4) -0.023(3) 0.014(3) -0.014(3)
C44B 0.025(4) 0.045(3) 0.040(4) -0.016(3) 0.000(3) 0.009(3)
C45B 0.018(3) 0.028(3) 0.023(4) -0.011(3) -0.005(3) 0.006(3)
C46B 0.035(3) 0.022(3) 0.016(4) 0.002(3) -0.004(3) 0.006(3)
C47B 0.058(4) 0.025(3) 0.027(4) 0.003(3) 0.000(3) 0.004(3)
C48B 0.071(4) 0.039(4) 0.031(4) 0.007(3) 0.013(3) -0.014(3)
C49B 0.078(4) 0.029(4) 0.033(4) 0.008(3) 0.004(3) -0.014(3)
C50B 0.068(4) 0.039(4) 0.042(3) 0.002(3) 0.019(3) -0.028(3)
C51B 0.055(3) 0.026(4) 0.035(3) -0.002(3) 0.006(3) -0.016(3)
C52B 0.052(3) 0.019(4) 0.034(3) -0.006(3) 0.001(3) 0.002(3)
C53B 0.033(3) 0.020(3) 0.029(3) -0.012(3) 0.003(3) 0.009(3)
C54B 0.026(3) 0.046(4) 0.041(3) -0.024(3) 0.010(3) 0.014(3)
C55B 0.036(4) 0.044(4) 0.046(3) -0.021(3) 0.000(3) 0.022(3)
C56B 0.029(4) 0.056(4) 0.052(4) -0.024(3) -0.001(3) 0.020(3)
C57B 0.036(4) 0.042(3) 0.044(4) -0.017(3) -0.007(3) 0.021(3)
C58B 0.055(4) 0.030(4) 0.037(4) -0.008(3) -0.010(3) 0.016(3)
C59B 0.068(4) 0.025(4) 0.036(3) 0.000(3) -0.006(3) 0.010(3)
C60B 0.052(4) 0.027(4) 0.040(3) -0.005(3) -0.009(3) 0.019(3)
C61B 0.020(4) 0.035(4) 0.025(4) 0.002(3) 0.008(3) -0.003(3)
C62B 0.020(3) 0.013(3) 0.012(3) 0.000(3) 0.003(3) -0.001(3)
C63B 0.026(4) 0.013(3) 0.014(4) -0.001(3) -0.002(3) -0.002(3)
C64B 0.021(4) 0.014(3) 0.015(4) -0.006(3) -0.004(3) 0.007(3)
C65B 0.019(4) 0.028(3) 0.019(4) 0.000(3) 0.007(3) 0.005(3)
C66B 0.016(3) 0.019(3) 0.014(4) 0.000(3) 0.001(3) -0.003(3)
C67B 0.038(4) 0.033(4) 0.041(5) 0.003(4) 0.015(4) -0.011(4)
C68B 0.013(3) 0.014(3) 0.012(3) -0.001(2) -0.001(3) -0.003(2)
C69B 0.023(3) 0.021(3) 0.019(3) -0.005(3) -0.003(3) 0.000(2)
C1S 0.026(3) 0.019(4) 0.028(4) 0.007(3) 0.013(3) -0.001(3)
O1A 0.035(5) 0.025(3) 0.024(4) 0.004(3) 0.001(4) 0.000(4)
O2A 0.021(5) 0.023(5) 0.018(4) -0.001(3) 0.004(4) 0.004(4)
O3A 0.028(4) 0.042(5) 0.033(5) -0.010(4) 0.012(3) -0.004(4)
O1B 0.011(3) 0.025(4) 0.010(4) 0.000(3) -0.002(3) -0.002(3)
O2B 0.016(4) 0.015(4) 0.011(4) -0.001(3) -0.006(3) 0.005(3)
O3B 0.024(4) 0.015(4) 0.013(4) -0.004(3) 0.006(4) -0.013(3)
O1C 0.013(3) 0.033(4) 0.014(4) -0.002(3) 0.000(3) -0.001(3)
O2C 0.012(4) 0.007(4) 0.022(5) -0.001(3) -0.001(3) 0.000(3)
O3C 0.030(5) 0.021(4) 0.014(4) -0.007(3) 0.008(4) -0.014(3)
O1D 0.039(5) 0.028(4) 0.030(5) 0.009(3) 0.000(4) -0.002(4)
O2D 0.031(5) 0.030(5) 0.027(4) -0.003(4) 0.009(4) 0.010(4)
O3D 0.036(4) 0.044(5) 0.037(5) -0.012(4) 0.014(4) -0.006(4)
S1 0.0347(13) 0.0329(13) 0.0270(12) 0.0053(11) 0.0046(10) 0.0052(11)
S2 0.0259(12) 0.0327(14) 0.0398(14) 0.0064(11) 0.0091(10) -0.0032(11)

loop_
_atom_type_symbol
_atom_type_description
_atom_type_scat_dispersion_real
_atom_type_scat_dispersion_imag
_atom_type_scat_source
C C 0.0033 0.0016 'International Tables Vol C Tables 4.2.6.8 and 6.1.1.4'
H H 0.0000 0.0000 'International Tables Vol C Tables 4.2.6.8 and 6.1.1.4'
O O 0.0106 0.0060 'International Tables Vol C Tables 4.2.6.8 and 6.1.1.4'
S S 0.1246 0.1234 'International Tables Vol C Tables 4.2.6.8 and 6.1.1.4'

loop_
_geom_angle_atom_site_label_1
_geom_angle_atom_site_label_2
_geom_angle_atom_site_label_3
_geom_angle
C2A C1A C6A 121.6(10)
C2A C1A C10A 109.1(9)
C6A C1A C10A 113.9(9)
C2A C1A O1A 81.1(7)
C6A C1A O1A 120.3(9)
C10A C1A O1A 106.1(8)
C1A C2A C12A 107.3(9)
C1A C2A O1B 91.2(7)
C12A C2A O1B 104.9(8)
C1A C2A C3A 121.6(9)
C12A C2A C3A 110.6(9)
O1B C2A C3A 118.8(9)
C15A C3A C4A 106.0(9)
C15A C3A C2A 120.3(10)
C4A C3A C2A 113.0(10)
C15A C3A O3B 117.7(10)
C4A C3A O3B 98.2(9)
C2A C3A O3B 99.6(9)
C5A C4A C17A 121.0(10)
C5A C4A C3A 124.0(10)
C17A C4A C3A 106.1(10)
C4A C5A C20A 121.4(10)
C4A C5A C6A 124.2(10)
C20A C5A C6A 105.6(10)
C7A C6A C1A 119.0(10)
C7A C6A C5A 106.4(9)
C1A C6A C5A 115.4(10)
C7A C6A O3A 120.1(10)
C1A C6A O3A 99.0(9)
C5A C6A O3A 95.0(9)
C8A C7A C6A 123.7(10)
C8A C7A C21A 114.7(10)
C6A C7A C21A 113.8(10)
C7A C8A C24A 121.8(10)
C7A C8A C9A 119.9(11)
C24A C8A C9A 106.2(9)
C10A C9A C26A 120.1(9)
C10A C9A C8A 117.9(10)
C26A C9A C8A 110.0(9)
C9A C10A C11A 120.5(8)
C9A C10A C1A 125.0(9)
C11A C10A C1A 106.3(9)
C28A C11A C12A 118.7(8)
C28A C11A C10A 119.1(9)
C12A C11A C10A 109.2(7)
C13A C12A C11A 121.0(8)
C13A C12A C2A 125.6(9)
C11A C12A C2A 107.1(9)
C12A C13A C30A 121.6(9)
C12A C13A C14A 121.5(9)
C30A C13A C14A 104.9(9)
C15A C14A C32A 121.0(10)
C15A C14A C13A 116.8(11)
C32A C14A C13A 109.7(9)
C3A C15A C14A 124.0(10)
C3A C15A C16A 109.9(10)
C14A C15A C16A 119.3(11)
C34A C16A C15A 119.8(10)
C34A C16A C17A 120.5(9)
C15A C16A C17A 107.9(10)
C18A C17A C16A 121.1(10)
C18A C17A C4A 119.7(10)
C16A C17A C4A 108.7(9)
C17A C18A C19A 120.3(9)
C17A C18A C36A 119.2(9)
C19A C18A C36A 107.6(8)
C20A C19A C18A 118.7(9)
C20A C19A C38A 120.8(9)
C18A C19A C38A 108.8(8)
C19A C20A C5A 118.8(10)
C19A C20A C21A 117.3(9)
C5A C20A C21A 111.6(9)
C22A C21A C7A 125.2(11)
C22A C21A C20A 120.9(10)
C7A C21A C20A 101.7(10)
C21A C22A C39A 121.1(10)
C21A C22A C23A 121.2(10)
C39A C22A C23A 106.6(9)
C41A C23A C24A 122.4(10)
C41A C23A C22A 108.7(9)
C24A C23A C22A 114.8(11)
C8A C24A C23A 122.1(10)
C8A C24A C25A 109.6(9)
C23A C24A C25A 116.1(11)
C43A C25A C26A 121.2(9)
C43A C25A C24A 121.0(10)
C26A C25A C24A 106.3(10)
C27A C26A C9A 120.9(9)
C27A C26A C25A 119.8(9)
C9A C26A C25A 107.9(8)
C26A C27A C28A 120.4(8)
C26A C27A C45A 119.3(8)
C28A C27A C45A 107.3(7)
C11A C28A C27A 118.9(8)
C11A C28A C29A 120.7(8)
C27A C28A C29A 109.5(7)
C30A C29A C28A 119.1(8)
C30A C29A C46A 120.4(8)
C28A C29A C46A 107.4(7)
C29A C30A C31A 119.5(9)
C29A C30A C13A 118.8(9)
C31A C30A C13A 108.7(9)
C48A C31A C32A 119.9(10)
C48A C31A C30A 120.2(9)
C32A C31A C30A 108.8(10)
C33A C32A C14A 118.4(11)
C33A C32A C31A 122.1(11)
C14A C32A C31A 107.9(9)
C32A C33A C34A 122.0(12)
C32A C33A C50A 119.5(11)
C34A C33A C50A 106.0(9)
C16A C34A C33A 119.5(10)
C16A C34A C35A 119.2(10)
C33A C34A C35A 108.6(10)
C36A C35A C51A 119.5(9)
C36A C35A C34A 119.4(9)
C51A C35A C34A 108.0(9)
C35A C36A C37A 119.7(8)
C35A C36A C18A 120.6(8)
C37A C36A C18A 108.3(8)
C53A C37A C36A 121.2(9)
C53A C37A C38A 118.6(8)
C36A C37A C38A 107.5(7)
C39A C38A C19A 120.1(9)
C39A C38A C37A 119.7(8)
C19A C38A C37A 107.8(8)
C38A C39A C40A 121.3(9)
C38A C39A C22A 119.8(9)
C40A C39A C22A 107.1(8)
C54A C40A C39A 119.4(9)
C54A C40A C41A 118.2(9)
C39A C40A C41A 110.6(9)
C42A C41A C23A 119.0(10)
C42A C41A C40A 121.9(11)
C23A C41A C40A 106.9(9)
C41A C42A C56A 119.7(10)
C41A C42A C43A 120.8(11)
C56A C42A C43A 109.5(9)
C25A C43A C42A 120.6(10)
C25A C43A C44A 118.6(9)
C42A C43A C44A 107.0(10)
C45A C44A C43A 119.8(9)
C45A C44A C57A 119.8(9)
C43A C44A C57A 108.6(8)
C44A C45A C27A 121.3(8)
C44A C45A C46A 118.7(9)
C27A C45A C46A 108.4(7)
C47A C46A C45A 121.3(9)
C47A C46A C29A 119.2(9)
C45A C46A C29A 107.4(7)
C46A C47A C58A 119.3(10)
C46A C47A C48A 120.5(9)
C58A C47A C48A 107.4(8)
C31A C48A C49A 121.1(10)
C31A C48A C47A 120.1(9)
C49A C48A C47A 107.9(9)
C59A C49A C48A 108.3(9)
C59A C49A C50A 120.9(9)
C48A C49A C50A 118.1(10)
C51A C50A C33A 111.2(9)
C51A C50A C49A 117.1(10)
C33A C50A C49A 119.4(9)
C52A C51A C50A 122.6(10)
C52A C51A C35A 120.0(9)
C50A C51A C35A 106.1(9)
C51A C52A C60A 120.4(9)
C51A C52A C53A 120.8(9)
C60A C52A C53A 107.3(9)
C37A C53A C54A 121.8(9)
C37A C53A C52A 118.9(9)
C54A C53A C52A 107.8(8)
C40A C54A C53A 119.3(8)
C40A C54A C55A 119.8(9)
C53A C54A C55A 108.6(9)
C56A C55A C60A 121.5(10)
C56A C55A C54A 120.5(11)
C60A C55A C54A 107.3(9)
C55A C56A C42A 119.9(10)
C55A C56A C57A 118.5(11)
C42A C56A C57A 108.5(9)
C58A C57A C56A 121.7(10)
C58A C57A C44A 119.6(9)
C56A C57A C44A 106.3(9)
C57A C58A C47A 121.2(10)
C57A C58A C59A 119.8(10)
C47A C58A C59A 107.3(9)
C49A C59A C60A 120.6(10)
C49A C59A C58A 109.2(9)
C60A C59A C58A 118.7(10)
C55A C60A C59A 119.7(10)
C55A C60A C52A 109.1(9)
C59A C60A C52A 118.5(10)
C62A C61A H61A 109.5
C62A C61A H61B 109.5
H61A C61A H61B 109.5
C62A C61A H61C 109.5
H61A C61A H61C 109.5
H61B C61A H61C 109.5
C63A C62A C68A 117.7(8)
C63A C62A C61A 120.4(8)
C68A C62A C61A 121.9(8)
C64A C63A C62A 122.3(9)
C64A C63A H63A 118.8
C62A C63A H63A 118.8
C63A C64A C65A 120.8(9)
C63A C64A H64A 119.6
C65A C64A H64A 119.6
C64A C65A C66A 120.3(8)
C64A C65A H65A 119.9
C66A C65A H65A 119.9
C65A C66A C68A 118.1(8)
C65A C66A C67A 120.2(8)
C68A C66A C67A 121.7(8)
C66A C67A H67A 109.5
C66A C67A H67B 109.5
H67A C67A H67B 109.5
C66A C67A H67C 109.5
H67A C67A H67C 109.5
H67B C67A H67C 109.5
C66A C68A C62A 120.8(8)
C66A C68A C69A 120.6(8)
C62A C68A C69A 118.6(8)
O2B C69A O2A 69.2(9)
O2B C69A O1A 90.1(10)
O2A C69A O1A 123.8(11)
O2B C69A O1B 121.8(10)
O2A C69A O1B 92.8(10)
O1A C69A O1B 54.1(9)
O2B C69A C68A 125.0(9)
O2A C69A C68A 119.0(9)
O1A C69A C68A 115.7(9)
O1B C69A C68A 112.3(8)
C2B C1B C6B 118.0(10)
C2B C1B C10B 107.3(9)
C6B C1B C10B 118.9(10)
C2B C1B O1C 87.8(7)
C6B C1B O1C 114.5(9)
C10B C1B O1C 105.5(8)
C1B C2B C12B 109.5(9)
C1B C2B C3B 124.4(10)
C12B C2B C3B 106.1(9)
C1B C2B O1D 80.2(7)
C12B C2B O1D 107.8(9)
C3B C2B O1D 126.4(9)
C15B C3B C4B 110.1(10)
C15B C3B C2B 125.0(10)
C4B C3B C2B 111.3(10)
C15B C3B O3D 126.6(11)
C4B C3B O3D 86.6(9)
C2B C3B O3D 90.3(9)
C5B C4B C17B 120.3(11)
C5B C4B C3B 124.3(11)
C17B C4B C3B 106.1(11)
C4B C5B C20B 121.3(10)
C4B C5B C6B 124.4(11)
C20B C5B C6B 106.2(10)
C7B C6B C1B 112.5(10)
C7B C6B O3C 113.5(11)
C1B C6B O3C 107.4(9)
C7B C6B C5B 102.6(9)
C1B C6B C5B 116.2(11)
O3C C6B C5B 104.5(9)
C8B C7B C6B 126.4(11)
C8B C7B C21B 108.9(11)
C6B C7B C21B 117.9(10)
C7B C8B C9B 121.4(12)
C7B C8B C24B 124.4(11)
C9B C8B C24B 103.6(10)
C10B C9B C26B 119.2(10)
C10B C9B C8B 116.0(11)
C26B C9B C8B 112.4(11)
C9B C10B C11B 121.5(9)
C9B C10B C1B 123.9(10)
C11B C10B C1B 106.5(9)
C28B C11B C10B 119.4(9)
C28B C11B C12B 119.9(9)
C10B C11B C12B 110.1(8)
C13B C12B C11B 120.4(9)
C13B C12B C2B 125.5(10)
C11B C12B C2B 105.9(9)
C12B C13B C30B 121.3(10)
C12B C13B C14B 125.2(11)
C30B C13B C14B 102.4(10)
C32B C14B C15B 121.8(11)
C32B C14B C13B 112.1(11)
C15B C14B C13B 112.5(12)
C3B C15B C14B 125.1(12)
C3B C15B C16B 106.5(11)
C14B C15B C16B 119.8(12)
C34B C16B C15B 119.0(11)
C34B C16B C17B 120.2(10)
C15B C16B C17B 111.1(11)
C18B C17B C4B 120.3(11)
C18B C17B C16B 121.1(10)
C4B C17B C16B 105.7(9)
C17B C18B C19B 121.6(10)
C17B C18B C36B 119.3(10)
C19B C18B C36B 107.0(8)
C20B C19B C38B 121.9(10)
C20B C19B C18B 116.3(10)
C38B C19B C18B 109.9(8)
C19B C20B C5B 120.0(10)
C19B C20B C21B 116.9(10)
C5B C20B C21B 112.1(9)
C22B C21B C7B 129.7(12)
C22B C21B C20B 119.8(10)
C7B C21B C20B 99.2(10)
C21B C22B C23B 120.9(11)
C21B C22B C39B 123.5(11)
C23B C22B C39B 103.9(10)
C41B C23B C24B 124.3(11)
C41B C23B C22B 110.0(10)
C24B C23B C22B 112.3(11)
C8B C24B C23B 123.6(11)
C8B C24B C25B 111.2(10)
C23B C24B C25B 112.0(11)
C43B C25B C26B 119.2(10)
C43B C25B C24B 124.6(10)
C26B C25B C24B 105.5(10)
C27B C26B C9B 120.5(9)
C27B C26B C25B 120.7(10)
C9B C26B C25B 107.1(9)
C26B C27B C28B 119.8(8)
C26B C27B C45B 120.4(8)
C28B C27B C45B 107.0(7)
C11B C28B C27B 119.4(8)
C11B C28B C29B 119.1(8)
C27B C28B C29B 109.5(7)
C30B C29B C46B 120.1(9)
C30B C29B C28B 120.2(8)
C46B C29B C28B 106.8(8)
C29B C30B C13B 119.0(9)
C29B C30B C31B 119.5(10)
C13B C30B C31B 109.4(10)
C48B C31B C32B 119.7(11)
C48B C31B C30B 119.7(10)
C32B C31B C30B 108.6(11)
C33B C32B C14B 117.0(12)
C33B C32B C31B 124.1(13)
C14B C32B C31B 107.4(11)
C32B C33B C34B 123.8(13)
C32B C33B C50B 117.3(11)
C34B C33B C50B 107.9(10)
C16B C34B C33B 118.5(10)
C16B C34B C35B 118.9(10)
C33B C34B C35B 108.3(10)
C36B C35B C34B 121.4(10)
C36B C35B C51B 120.3(9)
C34B C35B C51B 107.5(9)
C35B C36B C37B 120.2(8)
C35B C36B C18B 119.0(9)
C37B C36B C18B 107.7(8)
C53B C37B C36B 119.5(8)
C53B C37B C38B 119.0(8)
C36B C37B C38B 108.8(7)
C39B C38B C19B 121.8(9)
C39B C38B C37B 119.2(9)
C19B C38B C37B 106.5(8)
C38B C39B C40B 121.5(10)
C38B C39B C22B 116.1(10)
C40B C39B C22B 110.3(9)
C54B C40B C39B 119.6(9)
C54B C40B C41B 120.1(11)
C39B C40B C41B 107.6(10)
C42B C41B C23B 119.0(11)
C42B C41B C40B 121.2(12)
C23B C41B C40B 108.1(10)
C41B C42B C56B 118.1(11)
C41B C42B C43B 121.0(12)
C56B C42B C43B 110.0(10)
C25B C43B C42B 119.0(11)
C25B C43B C44B 121.5(10)
C42B C43B C44B 105.7(10)
C45B C44B C57B 119.4(10)
C45B C44B C43B 118.1(9)
C57B C44B C43B 109.9(9)
C44B C45B C46B 119.3(9)
C44B C45B C27B 120.1(9)
C46B C45B C27B 108.2(7)
C47B C46B C29B 120.4(9)
C47B C46B C45B 119.6(9)
C29B C46B C45B 108.5(8)
C46B C47B C58B 120.7(10)
C46B C47B C48B 119.9(10)
C58B C47B C48B 107.6(9)
C31B C48B C49B 120.9(11)
C31B C48B C47B 120.4(10)
C49B C48B C47B 106.7(10)
C59B C49B C48B 109.6(10)
C59B C49B C50B 120.2(10)
C48B C49B C50B 117.5(11)
C51B C50B C33B 109.2(10)
C51B C50B C49B 117.8(10)
C33B C50B C49B 120.5(10)
C52B C51B C50B 122.1(10)
C52B C51B C35B 118.3(9)
C50B C51B C35B 107.1(10)
C51B C52B C53B 121.9(9)
C51B C52B C60B 119.8(10)
C53B C52B C60B 106.6(9)
C37B C53B C54B 121.2(9)
C37B C53B C52B 119.7(9)
C54B C53B C52B 108.2(8)
C40B C54B C53B 119.4(9)
C40B C54B C55B 118.0(10)
C53B C54B C55B 109.4(9)
C56B C55B C60B 122.1(11)
C56B C55B C54B 120.7(11)
C60B C55B C54B 106.2(9)
C55B C56B C42B 121.8(11)
C55B C56B C57B 117.5(11)
C42B C56B C57B 108.7(9)
C58B C57B C44B 120.5(10)
C58B C57B C56B 122.2(10)
C44B C57B C56B 105.7(10)
C57B C58B C59B 119.9(11)
C57B C58B C47B 120.5(10)
C59B C58B C47B 107.2(10)
C49B C59B C60B 121.2(10)
C49B C59B C58B 108.9(10)
C60B C59B C58B 120.2(11)
C59B C60B C55B 118.1(10)
C59B C60B C52B 118.8(10)
C55B C60B C52B 109.6(9)
C62B C61B H61D 109.5
C62B C61B H61E 109.5
H61D C61B H61E 109.5
C62B C61B H61F 109.5
H61D C61B H61F 109.5
H61E C61B H61F 109.5
C68B C62B C63B 117.2(8)
C68B C62B C61B 122.4(8)
C63B C62B C61B 120.4(8)
C64B C63B C62B 121.7(8)
C64B C63B H63B 119.2
C62B C63B H63B 119.2
C63B C64B C65B 119.6(8)
C63B C64B H64B 120.2
C65B C64B H64B 120.2
C64B C65B C66B 122.1(8)
C64B C65B H65B 118.9
C66B C65B H65B 118.9
C65B C66B C68B 116.0(8)
C65B C66B C67B 121.2(9)
C68B C66B C67B 122.8(9)
C66B C67B H67D 109.5
C66B C67B H67E 109.5
H67D C67B H67E 109.5
C66B C67B H67F 109.5
H67D C67B H67F 109.5
H67E C67B H67F 109.5
C62B C68B C66B 123.5(8)
C62B C68B C69B 118.9(8)
C66B C68B C69B 117.6(8)
O1C C69B O1D 49.0(9)
O1C C69B O2C 121.4(10)
O1D C69B O2C 90.7(10)
O1C C69B O2D 89.7(10)
O1D C69B O2D 121.2(11)
O2C C69B O2D 76.8(10)
O1C C69B C68B 114.3(8)
O1D C69B C68B 114.8(9)
O2C C69B C68B 121.7(9)
O2D C69B C68B 120.6(10)
S1 C1S S2 179.1(7)
C69A O1A C1A 126.4(11)
C69A O1B C2A 122.7(9)
C69B O1C C1B 125.2(10)
C69B O1D C2B 127.2(11)

loop_
_geom_bond_atom_site_label_1
_geom_bond_atom_site_label_2
_geom_bond_distance
C1A C2A 1.411(15)
C1A C6A 1.482(14)
C1A C10A 1.513(13)
C1A O1A 1.675(13)
C2A C12A 1.521(13)
C2A O1B 1.595(12)
C2A C3A 1.559(14)
C3A C15A 1.400(17)
C3A C4A 1.518(15)
C3A O3B 1.614(14)
C4A C5A 1.304(15)
C4A C17A 1.428(14)
C5A C20A 1.462(15)
C5A C6A 1.519(15)
C6A C7A 1.419(16)
C6A O3A 1.653(15)
C7A C8A 1.392(15)
C7A C21A 1.487(14)
C8A C24A 1.434(16)
C8A C9A 1.453(14)
C9A C10A 1.366(14)
C9A C26A 1.420(14)
C10A C11A 1.453(13)
C11A C28A 1.411(11)
C11A C12A 1.442(13)
C12A C13A 1.328(14)
C13A C30A 1.464(14)
C13A C14A 1.473(14)
C14A C15A 1.417(15)
C14A C32A 1.424(16)
C15A C16A 1.426(14)
C16A C34A 1.394(16)
C16A C17A 1.435(15)
C17A C18A 1.382(13)
C18A C19A 1.437(13)
C18A C36A 1.459(12)
C19A C20A 1.391(13)
C19A C38A 1.446(12)
C20A C21A 1.509(16)
C21A C22A 1.308(15)
C22A C39A 1.471(13)
C22A C23A 1.484(15)
C23A C41A 1.434(16)
C23A C24A 1.442(15)
C24A C25A 1.462(14)
C25A C43A 1.385(15)
C25A C26A 1.461(13)
C26A C27A 1.376(12)
C27A C28A 1.436(12)
C27A C45A 1.447(12)
C28A C29A 1.435(11)
C29A C30A 1.402(12)
C29A C46A 1.459(12)
C30A C31A 1.439(14)
C31A C48A 1.385(15)
C31A C32A 1.426(15)
C32A C33A 1.377(15)
C33A C34A 1.431(15)
C33A C50A 1.450(16)
C34A C35A 1.470(14)
C35A C36A 1.393(13)
C35A C51A 1.448(14)
C36A C37A 1.447(12)
C37A C53A 1.374(11)
C37A C38A 1.459(12)
C38A C39A 1.364(13)
C39A C40A 1.427(14)
C40A C54A 1.395(14)
C40A C41A 1.448(14)
C41A C42A 1.376(14)
C42A C56A 1.430(16)
C42A C43A 1.443(14)
C43A C44A 1.457(14)
C44A C45A 1.388(12)
C44A C57A 1.473(14)
C45A C46A 1.451(12)
C46A C47A 1.373(12)
C47A C58A 1.441(14)
C47A C48A 1.457(14)
C48A C49A 1.447(13)
C49A C59A 1.403(16)
C49A C50A 1.455(15)
C50A C51A 1.429(14)
C51A C52A 1.384(14)
C52A C60A 1.440(13)
C52A C53A 1.449(13)
C53A C54A 1.420(13)
C54A C55A 1.455(13)
C55A C56A 1.384(14)
C55A C60A 1.415(14)
C56A C57A 1.464(14)
C57A C58A 1.357(14)
C58A C59A 1.457(14)
C59A C60A 1.438(14)
C61A C62A 1.491(13)
C61A H61A 0.9800
C61A H61B 0.9800
C61A H61C 0.9800
C62A C63A 1.373(13)
C62A C68A 1.420(12)
C63A C64A 1.358(13)
C63A H63A 0.9500
C64A C65A 1.376(13)
C64A H64A 0.9500
C65A C66A 1.403(13)
C65A H65A 0.9500
C66A C68A 1.409(12)
C66A C67A 1.510(12)
C67A H67A 0.9800
C67A H67B 0.9800
C67A H67C 0.9800
C68A C69A 1.489(13)
C69A O2B 1.221(15)
C69A O2A 1.284(16)
C69A O1A 1.303(16)
C69A O1B 1.312(14)
C1B C2B 1.402(16)
C1B C6B 1.485(15)
C1B C10B 1.537(14)
C1B O1C 1.632(13)
C2B C12B 1.514(14)
C2B C3B 1.585(15)
C2B O1D 1.693(14)
C3B C15B 1.347(17)
C3B C4B 1.505(15)
C3B O3D 1.737(15)
C4B C5B 1.290(15)
C4B C17B 1.415(15)
C5B C20B 1.495(15)
C5B C6B 1.531(15)
C6B C7B 1.422(17)
C6B O3C 1.544(15)
C7B C8B 1.413(16)
C7B C21B 1.500(15)
C8B C9B 1.444(15)
C8B C24B 1.440(17)
C9B C10B 1.352(15)
C9B C26B 1.435(15)
C10B C11B 1.435(14)
C11B C28B 1.393(11)
C11B C12B 1.450(14)
C12B C13B 1.329(15)
C13B C30B 1.456(15)
C13B C14B 1.486(15)
C14B C32B 1.400(18)
C14B C15B 1.407(16)
C15B C16B 1.431(15)
C16B C34B 1.393(16)
C16B C17B 1.441(16)
C17B C18B 1.395(13)
C18B C19B 1.438(13)
C18B C36B 1.458(12)
C19B C20B 1.386(13)
C19B C38B 1.437(13)
C20B C21B 1.503(16)
C21B C22B 1.320(16)
C22B C23B 1.486(16)
C22B C39B 1.493(14)
C23B C41B 1.439(17)
C23B C24B 1.453(16)
C24B C25B 1.483(15)
C25B C43B 1.376(16)
C25B C26B 1.446(14)
C26B C27B 1.387(12)
C27B C28B 1.431(12)
C27B C45B 1.448(12)
C28B C29B 1.448(12)
C29B C30B 1.382(13)
C29B C46B 1.438(12)
C30B C31B 1.459(15)
C31B C48B 1.365(16)
C31B C32B 1.408(16)
C32B C33B 1.376(16)
C33B C34B 1.426(16)
C33B C50B 1.434(17)
C34B C35B 1.449(14)
C35B C36B 1.402(13)
C35B C51B 1.456(14)
C36B C37B 1.439(12)
C37B C53B 1.391(11)
C37B C38B 1.455(12)
C38B C39B 1.371(13)
C39B C40B 1.435(15)
C40B C54B 1.387(15)
C40B C41B 1.466(15)
C41B C42B 1.370(16)
C42B C56B 1.429(17)
C42B C43B 1.452(15)
C43B C44B 1.474(15)
C44B C45B 1.404(13)
C44B C57B 1.455(14)
C45B C46B 1.443(12)
C46B C47B 1.366(13)
C47B C58B 1.453(15)
C47B C48B 1.450(15)
C48B C49B 1.447(15)
C49B C59B 1.388(16)
C49B C50B 1.460(15)
C50B C51B 1.431(14)
C51B C52B 1.376(15)
C52B C53B 1.444(14)
C52B C60B 1.456(13)
C53B C54B 1.429(13)
C54B C55B 1.448(14)
C55B C56B 1.379(15)
C55B C60B 1.435(15)
C56B C57B 1.480(15)
C57B C58B 1.331(15)
C58B C59B 1.444(14)
C59B C60B 1.424(15)
C61B C62B 1.491(12)
C61B H61D 0.9800
C61B H61E 0.9800
C61B H61F 0.9800
C62B C68B 1.389(12)
C62B C63B 1.402(12)
C63B C64B 1.371(14)
C63B H63B 0.9500
C64B C65B 1.384(13)
C64B H64B 0.9500
C65B C66B 1.403(13)
C65B H65B 0.9500
C66B C68B 1.409(12)
C66B C67B 1.506(13)
C67B H67D 0.9800
C67B H67E 0.9800
C67B H67F 0.9800
C68B C69B 1.511(12)
C69B O1C 1.266(15)
C69B O1D 1.271(17)
C69B O2C 1.279(14)
C69B O2D 1.341(18)
C1S S1 1.533(10)
C1S S2 1.554(10)
